data_7154372
loop_
_publ_author_name
'Subba Reddy, B. V.'
'Prudhvi Raju, N.'
'Someswarao, B.'
'Mohan Reddy, B. Jagan'
'Sridhar, B.'
'Marumudi, Kanakaraju'
'Kunwar, A. C.'

_publ_section_title
;
 A novel domino cyclization for the stereoselective synthesis of
 indeno[2,1-c]pyran and cyclopenta[c]pyran derivatives.
;
_journal_issue 16
_journal_name_full 'Organic &amp; biomolecular chemistry'
_journal_page_first 4733
_journal_page_last 4736
_journal_paper_doi 10.1039/c5ob00376h
_journal_volume 13
_journal_year 2015
_chemical_formula_sum 'C20 H18 Cl2 O2'
_chemical_formula_weight 361.24
_space_group_crystal_system monoclinic
_space_group_IT_number 14
_space_group_name_Hall '-P 2yn'
_space_group_name_H-M_alt 'P 1 21/n 1'
_symmetry_space_group_name_Hall '-P 2yn'
_symmetry_space_group_name_H-M 'P 1 21/n 1'
_atom_sites_solution_hydrogens geom
_audit_creation_method SHELXL-2014/7
_audit_update_record
;
2015-01-22 deposited with the CCDC.
2015-03-12 downloaded from the CCDC.
;
_cell_angle_alpha 90
_cell_angle_beta 99.078(2)
_cell_angle_gamma 90
_cell_formula_units_Z 4
_cell_length_a 11.7351(14)
_cell_length_b 10.1832(12)
_cell_length_c 14.5872(18)
_cell_measurement_reflns_used 4499
_cell_measurement_temperature 294(2)
_cell_measurement_theta_max 23.93
_cell_measurement_theta_min 2.42
_cell_volume 1721.3(4)
_computing_cell_refinement 'SAINT (Bruker, 2001)'
_computing_data_collection 'SMART (Bruker, 2001)'
_computing_data_reduction SAINT
_computing_molecular_graphics 'SHELXTL/PC (Sheldrick, 1990)'
_computing_publication_material SHELXL-2014/7
_computing_structure_refinement 'SHELXL-2014/7 (Sheldrick, 2015)'
_computing_structure_solution 'SHELXS-2014/7 (Sheldrick, 2015)'
_diffrn_ambient_temperature 294(2)
_diffrn_measured_fraction_theta_full 0.999
_diffrn_measured_fraction_theta_max 0.999
_diffrn_measurement_device 'Bruker SMART APEX CCD area-detector'
_diffrn_measurement_device_type 'Bruker SMART APEX CCD area-detector'
_diffrn_measurement_method '\w scan'
_diffrn_radiation_monochromator graphite
_diffrn_radiation_source 'fine-focus sealed tube'
_diffrn_radiation_type MoK\a
_diffrn_radiation_wavelength 0.71073
_diffrn_reflns_av_R_equivalents 0.0315
_diffrn_reflns_av_unetI/netI 0.0236
_diffrn_reflns_Laue_measured_fraction_full 0.999
_diffrn_reflns_Laue_measured_fraction_max 0.999
_diffrn_reflns_limit_h_max 14
_diffrn_reflns_limit_h_min -14
_diffrn_reflns_limit_k_max 12
_diffrn_reflns_limit_k_min -12
_diffrn_reflns_limit_l_max 18
_diffrn_reflns_limit_l_min -18
_diffrn_reflns_number 17811
_diffrn_reflns_point_group_measured_fraction_full 0.999
_diffrn_reflns_point_group_measured_fraction_max 0.999
_diffrn_reflns_theta_full 25.242
_diffrn_reflns_theta_max 26.240
_diffrn_reflns_theta_min 2.074
_exptl_absorpt_coefficient_mu 0.386
_exptl_absorpt_correction_type none
_exptl_crystal_colour colorless
_exptl_crystal_density_diffrn 1.394
_exptl_crystal_description block
_exptl_crystal_F_000 752
_exptl_crystal_size_max 0.21
_exptl_crystal_size_mid 0.17
_exptl_crystal_size_min 0.09
_refine_diff_density_max 0.316
_refine_diff_density_min -0.172
_refine_diff_density_rms 0.047
_refine_ls_extinction_method none
_refine_ls_goodness_of_fit_ref 1.119
_refine_ls_hydrogen_treatment constr
_refine_ls_matrix_type full
_refine_ls_number_parameters 217
_refine_ls_number_reflns 3468
_refine_ls_number_restraints 0
_refine_ls_restrained_S_all 1.119
_refine_ls_R_factor_all 0.0637
_refine_ls_R_factor_gt 0.0518
_refine_ls_shift/su_max 0.000
_refine_ls_shift/su_mean 0.000
_refine_ls_structure_factor_coef Fsqd
_refine_ls_weighting_details 'w=1/[\s^2^(Fo^2^)+(0.0571P)^2^+0.5179P] where P=(Fo^2^+2Fc^2^)/3'
_refine_ls_weighting_scheme calc
_refine_ls_wR_factor_gt 0.1188
_refine_ls_wR_factor_ref 0.1258
_reflns_Friedel_coverage 0.000
_reflns_number_gt 2896
_reflns_number_total 3468
_reflns_threshold_expression 'I > 2\s(I)'
_cod_data_source_file c5ob00376h2.cif
_cod_data_source_block ax73m
_cod_depositor_comments 'Adding full bibliography for 7154372.cif.'
_cod_database_code 7154372
_shelx_shelxl_version_number 2014/7
_shelx_space_group_comment
;
The symmetry employed for this shelxl refinement is uniquely defined
by the following loop, which should always be used as a source of
symmetry information in preference to the above space-group names.
They are only intended as comments.
;

loop_
_space_group_symop_operation_xyz
'x, y, z'
'-x+1/2, y+1/2, -z+1/2'
'-x, -y, -z'
'x-1/2, -y-1/2, z-1/2'

loop_
_atom_site_label
_atom_site_type_symbol
_atom_site_fract_x
_atom_site_fract_y
_atom_site_fract_z
_atom_site_U_iso_or_equiv
_atom_site_adp_type
_atom_site_occupancy
_atom_site_site_symmetry_order
_atom_site_calc_flag
_atom_site_refinement_flags_posn
_atom_site_refinement_flags_adp
C1 C 0.46062(17) 0.51336(18) 0.19573(14) 0.0370(4) Uani 1 1 d . .
C2 C 0.48022(18) 0.3890(2) 0.16276(14) 0.0425(5) Uani 1 1 d . .
C3 C 0.5737(2) 0.3135(2) 0.19973(16) 0.0518(6) Uani 1 1 d . .
H3 H 0.5848 0.2302 0.1765 0.062 Uiso 1 1 calc R U
C4 C 0.6503(2) 0.3648(2) 0.27198(16) 0.0516(6) Uani 1 1 d . .
C5 C 0.63696(19) 0.4892(2) 0.30555(16) 0.0481(5) Uani 1 1 d . .
H5 H 0.6910 0.5237 0.3529 0.058 Uiso 1 1 calc R U
C6 C 0.54207(18) 0.5615(2) 0.26775(14) 0.0426(5) Uani 1 1 d . .
H6 H 0.5320 0.6451 0.2910 0.051 Uiso 1 1 calc R U
C7 C 0.35855(17) 0.5956(2) 0.15526(13) 0.0388(4) Uani 1 1 d . .
H7 H 0.2921 0.5382 0.1360 0.047 Uiso 1 1 calc R U
C8 C 0.22821(19) 0.7504(2) 0.19694(16) 0.0501(6) Uani 1 1 d . .
H8A H 0.2113 0.8047 0.2478 0.060 Uiso 1 1 calc R U
H8B H 0.1662 0.6870 0.1829 0.060 Uiso 1 1 calc R U
C9 C 0.23058(19) 0.8369(2) 0.11221(15) 0.0453(5) Uani 1 1 d . .
C10 C 0.28194(17) 0.76411(19) 0.03507(14) 0.0393(5) Uani 1 1 d . .
C11 C 0.38245(17) 0.6755(2) 0.07216(14) 0.0395(5) Uani 1 1 d . .
H11A H 0.4509 0.7286 0.0903 0.047 Uiso 1 1 calc R U
H11B H 0.3975 0.6163 0.0234 0.047 Uiso 1 1 calc R U
C12 C 0.3077(2) 0.9576(2) 0.12977(17) 0.0585(6) Uani 1 1 d . .
H12A H 0.2652 1.0318 0.1488 0.070 Uiso 1 1 calc R U
H12B H 0.3736 0.9402 0.1773 0.070 Uiso 1 1 calc R U
C13 C 0.3454(3) 0.9831(3) 0.0372(2) 0.0737(8) Uani 1 1 d . .
H13A H 0.3038 1.0577 0.0071 0.088 Uiso 1 1 calc R U
H13B H 0.4273 1.0028 0.0460 0.088 Uiso 1 1 calc R U
C14 C 0.1052(2) 0.8658(3) 0.06729(18) 0.0593(6) Uani 1 1 d . .
H14A H 0.0538 0.8640 0.1132 0.071 Uiso 1 1 calc R U
H14B H 0.0994 0.9509 0.0369 0.071 Uiso 1 1 calc R U
C15 C 0.07735(19) 0.7569(2) -0.00221(16) 0.0518(6) Uani 1 1 d . .
C16 C -0.0285(2) 0.7119(3) -0.0452(2) 0.0673(7) Uani 1 1 d . .
H16 H -0.0962 0.7508 -0.0328 0.081 Uiso 1 1 calc R U
C17 C -0.0328(3) 0.6088(3) -0.1065(2) 0.0764(9) Uani 1 1 d . .
H17 H -0.1039 0.5775 -0.1354 0.092 Uiso 1 1 calc R U
C18 C 0.0668(3) 0.5517(3) -0.12546(18) 0.0719(8) Uani 1 1 d . .
H18 H 0.0623 0.4828 -0.1677 0.086 Uiso 1 1 calc R U
C19 C 0.1743(2) 0.5952(2) -0.08247(15) 0.0541(6) Uani 1 1 d . .
H19 H 0.2417 0.5555 -0.0948 0.065 Uiso 1 1 calc R U
C20 C 0.17842(19) 0.6987(2) -0.02104(14) 0.0442(5) Uani 1 1 d . .
Cl1 Cl 0.38328(5) 0.32371(6) 0.07095(4) 0.0593(2) Uani 1 1 d . .
Cl2 Cl 0.76715(7) 0.26971(8) 0.32125(6) 0.0876(3) Uani 1 1 d . .
O1 O 0.33306(12) 0.68217(15) 0.22598(9) 0.0457(4) Uani 1 1 d . .
O2 O 0.32193(13) 0.86845(14) -0.01931(10) 0.0487(4) Uani 1 1 d . .

loop_
_atom_site_aniso_label
_atom_site_aniso_U_11
_atom_site_aniso_U_22
_atom_site_aniso_U_33
_atom_site_aniso_U_23
_atom_site_aniso_U_13
_atom_site_aniso_U_12
C1 0.0400(10) 0.0347(10) 0.0382(10) 0.0021(8) 0.0121(8) -0.0028(8)
C2 0.0456(11) 0.0413(11) 0.0427(11) -0.0034(9) 0.0135(9) -0.0061(9)
C3 0.0611(14) 0.0392(11) 0.0584(14) -0.0027(10) 0.0200(12) 0.0086(10)
C4 0.0500(13) 0.0535(13) 0.0529(13) 0.0083(11) 0.0127(11) 0.0148(10)
C5 0.0453(12) 0.0521(13) 0.0458(12) 0.0022(10) 0.0037(10) 0.0003(10)
C6 0.0455(11) 0.0374(11) 0.0449(12) -0.0007(9) 0.0069(9) -0.0017(9)
C7 0.0375(10) 0.0408(11) 0.0387(10) -0.0024(8) 0.0081(8) -0.0020(8)
C8 0.0484(12) 0.0594(14) 0.0448(12) -0.0024(10) 0.0144(10) 0.0139(10)
C9 0.0475(12) 0.0455(12) 0.0432(12) -0.0045(9) 0.0082(9) 0.0104(9)
C10 0.0433(11) 0.0388(11) 0.0364(10) 0.0000(8) 0.0079(9) 0.0002(8)
C11 0.0393(11) 0.0422(11) 0.0382(11) -0.0026(9) 0.0099(9) 0.0008(8)
C12 0.0710(16) 0.0460(13) 0.0561(14) -0.0113(11) 0.0022(12) 0.0044(11)
C13 0.098(2) 0.0557(15) 0.0665(17) -0.0091(13) 0.0112(15) -0.0258(15)
C14 0.0522(14) 0.0654(15) 0.0604(15) 0.0022(12) 0.0090(11) 0.0180(12)
C15 0.0440(12) 0.0593(14) 0.0509(13) 0.0139(11) 0.0036(10) 0.0027(10)
C16 0.0452(14) 0.0828(19) 0.0702(17) 0.0236(16) -0.0024(12) -0.0031(13)
C17 0.0643(18) 0.086(2) 0.0705(18) 0.0229(17) -0.0157(14) -0.0281(16)
C18 0.090(2) 0.0654(17) 0.0532(15) 0.0028(13) -0.0092(14) -0.0267(16)
C19 0.0648(15) 0.0541(13) 0.0413(12) 0.0000(10) 0.0017(11) -0.0075(11)
C20 0.0490(12) 0.0449(12) 0.0378(11) 0.0055(9) 0.0037(9) -0.0033(9)
Cl1 0.0617(4) 0.0560(4) 0.0605(4) -0.0216(3) 0.0107(3) -0.0106(3)
Cl2 0.0796(5) 0.0878(5) 0.0911(6) 0.0043(4) -0.0001(4) 0.0446(4)
O1 0.0484(8) 0.0542(9) 0.0355(7) -0.0028(6) 0.0095(6) 0.0115(7)
O2 0.0595(9) 0.0406(8) 0.0463(8) 0.0031(6) 0.0094(7) -0.0025(7)

loop_
_atom_type_symbol
_atom_type_description
_atom_type_scat_dispersion_real
_atom_type_scat_dispersion_imag
_atom_type_scat_source
C C 0.0033 0.0016 'International Tables Vol C Tables 4.2.6.8 and 6.1.1.4'
H H 0.0000 0.0000 'International Tables Vol C Tables 4.2.6.8 and 6.1.1.4'
O O 0.0106 0.0060 'International Tables Vol C Tables 4.2.6.8 and 6.1.1.4'
Cl Cl 0.1484 0.1585 'International Tables Vol C Tables 4.2.6.8 and 6.1.1.4'

loop_
_geom_angle_atom_site_label_1
_geom_angle_atom_site_label_2
_geom_angle_atom_site_label_3
_geom_angle
C2 C1 C6 116.84(19)
C2 C1 C7 122.55(18)
C6 C1 C7 120.60(17)
C3 C2 C1 122.6(2)
C3 C2 Cl1 118.04(16)
C1 C2 Cl1 119.34(17)
C4 C3 C2 118.2(2)
C4 C3 H3 120.9
C2 C3 H3 120.9
C3 C4 C5 121.6(2)
C3 C4 Cl2 118.86(18)
C5 C4 Cl2 119.50(19)
C6 C5 C4 118.8(2)
C6 C5 H5 120.6
C4 C5 H5 120.6
C5 C6 C1 122.0(2)
C5 C6 H6 119.0
C1 C6 H6 119.0
O1 C7 C1 107.80(16)
O1 C7 C11 109.41(16)
C1 C7 C11 112.02(15)
O1 C7 H7 109.2
C1 C7 H7 109.2
C11 C7 H7 109.2
O1 C8 C9 113.58(17)
O1 C8 H8A 108.9
C9 C8 H8A 108.9
O1 C8 H8B 108.9
C9 C8 H8B 108.9
H8A C8 H8B 107.7
C8 C9 C12 114.62(19)
C8 C9 C14 108.51(19)
C12 C9 C14 114.76(19)
C8 C9 C10 111.91(16)
C12 C9 C10 102.67(18)
C14 C9 C10 103.75(17)
O2 C10 C20 109.26(16)
O2 C10 C11 109.34(16)
C20 C10 C11 116.45(17)
O2 C10 C9 104.14(15)
C20 C10 C9 103.50(17)
C11 C10 C9 113.34(16)
C10 C11 C7 111.81(16)
C10 C11 H11A 109.3
C7 C11 H11A 109.3
C10 C11 H11B 109.3
C7 C11 H11B 109.3
H11A C11 H11B 107.9
C13 C12 C9 103.80(19)
C13 C12 H12A 111.0
C9 C12 H12A 111.0
C13 C12 H12B 111.0
C9 C12 H12B 111.0
H12A C12 H12B 109.0
O2 C13 C12 108.6(2)
O2 C13 H13A 110.0
C12 C13 H13A 110.0
O2 C13 H13B 110.0
C12 C13 H13B 110.0
H13A C13 H13B 108.4
C15 C14 C9 103.70(18)
C15 C14 H14A 111.0
C9 C14 H14A 111.0
C15 C14 H14B 111.0
C9 C14 H14B 111.0
H14A C14 H14B 109.0
C16 C15 C20 120.3(2)
C16 C15 C14 129.5(2)
C20 C15 C14 110.2(2)
C17 C16 C15 119.2(3)
C17 C16 H16 120.4
C15 C16 H16 120.4
C18 C17 C16 120.7(3)
C18 C17 H17 119.7
C16 C17 H17 119.7
C17 C18 C19 121.0(3)
C17 C18 H18 119.5
C19 C18 H18 119.5
C20 C19 C18 118.2(3)
C20 C19 H19 120.9
C18 C19 H19 120.9
C19 C20 C15 120.7(2)
C19 C20 C10 129.2(2)
C15 C20 C10 110.07(19)
C8 O1 C7 111.00(15)
C13 O2 C10 109.43(16)

loop_
_geom_bond_atom_site_label_1
_geom_bond_atom_site_label_2
_geom_bond_distance
C1 C2 1.387(3)
C1 C6 1.393(3)
C1 C7 1.504(3)
C2 C3 1.378(3)
C2 Cl1 1.746(2)
C3 C4 1.376(3)
C3 H3 0.9300
C4 C5 1.376(3)
C4 Cl2 1.738(2)
C5 C6 1.376(3)
C5 H5 0.9300
C6 H6 0.9300
C7 O1 1.424(2)
C7 C11 1.522(3)
C7 H7 0.9800
C8 O1 1.418(3)
C8 C9 1.521(3)
C8 H8A 0.9700
C8 H8B 0.9700
C9 C12 1.524(3)
C9 C14 1.541(3)
C9 C10 1.547(3)
C10 O2 1.448(2)
C10 C20 1.509(3)
C10 C11 1.515(3)
C11 H11A 0.9700
C11 H11B 0.9700
C12 C13 1.508(4)
C12 H12A 0.9700
C12 H12B 0.9700
C13 O2 1.430(3)
C13 H13A 0.9700
C13 H13B 0.9700
C14 C15 1.504(3)
C14 H14A 0.9700
C14 H14B 0.9700
C15 C16 1.378(3)
C15 C20 1.392(3)
C16 C17 1.375(4)
C16 H16 0.9300
C17 C18 1.372(4)
C17 H17 0.9300
C18 C19 1.390(4)
C18 H18 0.9300
C19 C20 1.379(3)
C19 H19 0.9300

loop_
_geom_torsion_atom_site_label_1
_geom_torsion_atom_site_label_2
_geom_torsion_atom_site_label_3
_geom_torsion_atom_site_label_4
_geom_torsion
C6 C1 C2 C3 1.5(3)
C7 C1 C2 C3 179.96(19)
C6 C1 C2 Cl1 -178.68(15)
C7 C1 C2 Cl1 -0.2(3)
C1 C2 C3 C4 -0.2(3)
Cl1 C2 C3 C4 179.91(17)
C2 C3 C4 C5 -1.8(3)
C2 C3 C4 Cl2 178.61(17)
C3 C4 C5 C6 2.4(3)
Cl2 C4 C5 C6 -177.96(17)
C4 C5 C6 C1 -1.1(3)
C2 C1 C6 C5 -0.8(3)
C7 C1 C6 C5 -179.31(19)
C2 C1 C7 O1 153.34(18)
C6 C1 C7 O1 -28.2(2)
C2 C1 C7 C11 -86.2(2)
C6 C1 C7 C11 92.2(2)
O1 C8 C9 C12 -69.9(2)
O1 C8 C9 C14 160.34(19)
O1 C8 C9 C10 46.5(3)
C8 C9 C10 O2 -156.95(17)
C12 C9 C10 O2 -33.5(2)
C14 C9 C10 O2 86.3(2)
C8 C9 C10 C20 88.8(2)
C12 C9 C10 C20 -147.76(17)
C14 C9 C10 C20 -28.0(2)
C8 C9 C10 C11 -38.2(2)
C12 C9 C10 C11 85.2(2)
C14 C9 C10 C11 -155.01(18)
O2 C10 C11 C7 159.75(16)
C20 C10 C11 C7 -75.8(2)
C9 C10 C11 C7 44.1(2)
O1 C7 C11 C10 -57.2(2)
C1 C7 C11 C10 -176.71(16)
C8 C9 C12 C13 151.1(2)
C14 C9 C12 C13 -82.3(3)
C10 C9 C12 C13 29.6(2)
C9 C12 C13 O2 -15.7(3)
C8 C9 C14 C15 -91.0(2)
C12 C9 C14 C15 139.4(2)
C10 C9 C14 C15 28.2(2)
C9 C14 C15 C16 161.3(2)
C9 C14 C15 C20 -18.3(3)
C20 C15 C16 C17 0.2(4)
C14 C15 C16 C17 -179.4(2)
C15 C16 C17 C18 -0.5(4)
C16 C17 C18 C19 0.8(4)
C17 C18 C19 C20 -0.9(4)
C18 C19 C20 C15 0.6(3)
C18 C19 C20 C10 179.5(2)
C16 C15 C20 C19 -0.2(3)
C14 C15 C20 C19 179.4(2)
C16 C15 C20 C10 -179.4(2)
C14 C15 C20 C10 0.3(3)
O2 C10 C20 C19 88.2(3)
C11 C10 C20 C19 -36.2(3)
C9 C10 C20 C19 -161.3(2)
O2 C10 C20 C15 -92.7(2)
C11 C10 C20 C15 142.82(18)
C9 C10 C20 C15 17.8(2)
C9 C8 O1 C7 -61.6(2)
C1 C7 O1 C8 -171.99(16)
C11 C7 O1 C8 66.0(2)
C12 C13 O2 C10 -6.0(3)
C20 C10 O2 C13 134.9(2)
C11 C10 O2 C13 -96.6(2)
C9 C10 O2 C13 24.9(2)
